data_2216874
loop_
_publ_author_name
'Guang-Qiang Zhao'
'Zhi-Fang Pan'
'Xue-Xi Tang'

_publ_section_title
;
 3-(4-Amino-5-thioxo-4,5-dihydro-1<i>H</i>-1,2,4-triazol-3-yl)pyridinium
 chloride
;
_journal_coeditor_code AT2512
_journal_issue 1
_journal_name_full 'Acta Crystallographica Section E'
_journal_page_first o138
_journal_page_last o138
_journal_paper_doi 10.1107/S1600536807062848
_journal_volume 64
_journal_year 2008
_chemical_formula_iupac 'C7 H8 N5 S +, Cl -'
_chemical_formula_moiety 'C7 H8 N5 S +, Cl -'
_chemical_formula_sum 'C7 H8 Cl N5 S'
_chemical_formula_weight 229.69
_chemical_name_systematic
;
3-(4-Amino-5-thioxo-4,5-dihydro-1<i>H</i>-1,2,4-triazol-3-yl)pyridinium
chloride
;
_space_group_IT_number 14
_symmetry_cell_setting monoclinic
_symmetry_space_group_name_Hall '-P 2ybc'
_symmetry_space_group_name_H-M 'P 1 21/c 1'
_atom_sites_solution_hydrogens geom
_atom_sites_solution_primary direct
_atom_sites_solution_secondary difmap
_audit_creation_method SHELXL-97
_cell_angle_alpha 90.00
_cell_angle_beta 114.90(2)
_cell_angle_gamma 90.00
_cell_formula_units_Z 4
_cell_length_a 7.2290(14)
_cell_length_b 12.922(3)
_cell_length_c 11.253(4)
_cell_measurement_reflns_used 25
_cell_measurement_temperature 293(2)
_cell_measurement_theta_max 14
_cell_measurement_theta_min 4
_cell_volume 953.5(5)
_computing_cell_refinement 'CAD-4 Software (Enraf--Nonius, 1989)'
_computing_data_collection 'CAD-4 Software (Enraf--Nonius, 1989)'
_computing_data_reduction 'NRCVAX (Gabe <i>et al.</i>,  1989)'
_computing_molecular_graphics 'SHELXTL/PC (Sheldrick, 1997b)'
_computing_publication_material 'WinGX (Farrugia, 1999)'
_computing_structure_refinement 'SHELXL97 (Sheldrick, 1997a)'
_computing_structure_solution 'SHELXS97 (Sheldrick, 1997a)'
_diffrn_ambient_temperature 293(2)
_diffrn_measured_fraction_theta_full 0.972
_diffrn_measured_fraction_theta_max 0.972
_diffrn_measurement_device_type 'Enraf--Nonius CAD-4 diffractometer'
_diffrn_measurement_method 'omega scans'
_diffrn_radiation_monochromator graphite
_diffrn_radiation_source 'fine-focus sealed tube'
_diffrn_radiation_type MoK\a
_diffrn_radiation_wavelength 0.71073
_diffrn_reflns_av_R_equivalents 0.0168
_diffrn_reflns_av_sigmaI/netI 0.0180
_diffrn_reflns_limit_h_max 9
_diffrn_reflns_limit_h_min -6
_diffrn_reflns_limit_k_max 16
_diffrn_reflns_limit_k_min -17
_diffrn_reflns_limit_l_max 14
_diffrn_reflns_limit_l_min -14
_diffrn_reflns_number 6085
_diffrn_reflns_theta_full 28.28
_diffrn_reflns_theta_max 28.28
_diffrn_reflns_theta_min 2.54
_diffrn_standards_decay_% 0
_diffrn_standards_interval_count 100
_diffrn_standards_number 3
_exptl_absorpt_coefficient_mu 0.585
_exptl_absorpt_correction_T_max 0.9385
_exptl_absorpt_correction_T_min 0.8920
_exptl_absorpt_correction_type none
_exptl_crystal_colour yellow
_exptl_crystal_density_diffrn 1.600
_exptl_crystal_density_method 'not measured'
_exptl_crystal_description black
_exptl_crystal_F_000 472
_exptl_crystal_size_max 0.20
_exptl_crystal_size_mid 0.15
_exptl_crystal_size_min 0.11
_refine_diff_density_max 0.326
_refine_diff_density_min -0.245
_refine_ls_extinction_coef 0.017(2)
_refine_ls_extinction_expression Fc^*^=kFc[1+0.001xFc^2^\l^3^/sin(2\q)]^-1/4^
_refine_ls_extinction_method SHELXL
_refine_ls_goodness_of_fit_ref 0.868
_refine_ls_hydrogen_treatment mixed
_refine_ls_matrix_type full
_refine_ls_number_parameters 140
_refine_ls_number_reflns 2301
_refine_ls_number_restraints 0
_refine_ls_restrained_S_all 0.868
_refine_ls_R_factor_all 0.0322
_refine_ls_R_factor_gt 0.0285
_refine_ls_shift/su_max 0.000
_refine_ls_shift/su_mean 0.000
_refine_ls_structure_factor_coef Fsqd
_refine_ls_weighting_details 'calc w=1/[\s^2^(Fo^2^)+(0.0625P)^2^+0.3755P] where P=(Fo^2^+2Fc^2^)/3'
_refine_ls_weighting_scheme calc
_refine_ls_wR_factor_gt 0.0857
_refine_ls_wR_factor_ref 0.0894
_reflns_number_gt 2071
_reflns_number_total 2301
_reflns_threshold_expression >2sigma(I)
_cod_data_source_file at2512.cif
_cod_data_source_block I
_cod_original_cell_volume 953.5(4)
_cod_original_sg_symbol_H-M 'P 21/c'
_cod_database_code 2216874
_cod_database_fobs_code 2216874

loop_
_symmetry_equiv_pos_as_xyz
'x, y, z'
'-x, y+1/2, -z+1/2'
'-x, -y, -z'
'x, -y-1/2, z-1/2'

loop_
_atom_site_type_symbol
_atom_site_label
_atom_site_fract_x
_atom_site_fract_y
_atom_site_fract_z
_atom_site_U_iso_or_equiv
_atom_site_adp_type
_atom_site_calc_flag
_atom_site_refinement_flags
_atom_site_occupancy
Cl Cl1 0.21801(6) -0.06699(3) -0.00811(4) 0.04580(14) Uani d . 1
S S1 0.27272(7) -0.39138(3) -0.07565(4) 0.04812(14) Uani d . 1
N N1 0.5768(2) -0.45060(10) -0.20638(17) 0.0452(3) Uani d . 1
N N2 0.52602(18) -0.34784(9) -0.19273(11) 0.0338(3) Uani d . 1
N N3 0.41277(19) -0.21399(9) -0.13746(12) 0.0389(3) Uani d . 1
H H3A 0.3507 -0.1739 -0.1051 0.047 Uiso calc R 1
N N4 0.5307(2) -0.17818(9) -0.19636(12) 0.0388(3) Uani d . 1
N N5 0.9097(2) -0.33194(10) -0.40767(12) 0.0410(3) Uani d . 1
H H5A 0.9391 -0.3863 -0.4404 0.049 Uiso calc R 1
C C1 0.9917(2) -0.24258(13) -0.41851(16) 0.0437(3) Uani d . 1
H H1C 1.0785 -0.2393 -0.4603 0.052 Uiso calc R 1
C C2 0.9465(3) -0.15530(13) -0.36718(18) 0.0497(4) Uani d . 1
H H2A 1.0010 -0.0918 -0.3747 0.060 Uiso calc R 1
C C3 0.8196(2) -0.16212(12) -0.30438(16) 0.0431(3) Uani d . 1
H H3B 0.7896 -0.1032 -0.2685 0.052 Uiso calc R 1
C C4 0.7363(2) -0.25703(10) -0.29446(13) 0.0332(3) Uani d . 1
C C5 0.7842(2) -0.34241(11) -0.34905(14) 0.0386(3) Uani d . 1
C C6 0.5992(2) -0.26159(10) -0.22922(13) 0.0326(3) Uani d . 1
C C7 0.4025(2) -0.31668(11) -0.13467(13) 0.0346(3) Uani d . 1
H H5B 0.738(3) -0.4045(15) -0.3468(18) 0.045(5) Uiso d . 1
H H1A 0.569(3) -0.4851(18) -0.142(2) 0.061(6) Uiso d . 1
H H1B 0.476(3) -0.4713(16) -0.279(2) 0.052(6) Uiso d . 1

loop_
_atom_site_aniso_label
_atom_site_aniso_U_11
_atom_site_aniso_U_22
_atom_site_aniso_U_33
_atom_site_aniso_U_12
_atom_site_aniso_U_13
_atom_site_aniso_U_23
Cl1 0.0618(3) 0.0326(2) 0.0622(3) 0.00315(15) 0.0448(2) 0.00064(14)
S1 0.0556(3) 0.0435(2) 0.0606(3) 0.00530(16) 0.0394(2) 0.00822(16)
N1 0.0599(8) 0.0267(6) 0.0637(9) 0.0062(6) 0.0405(8) 0.0028(6)
N2 0.0410(6) 0.0273(5) 0.0391(6) 0.0041(4) 0.0227(5) -0.0006(4)
N3 0.0475(7) 0.0340(6) 0.0448(6) 0.0052(5) 0.0289(6) -0.0025(5)
N4 0.0492(7) 0.0314(6) 0.0448(7) 0.0030(5) 0.0285(6) -0.0026(5)
N5 0.0513(7) 0.0378(6) 0.0430(7) 0.0076(5) 0.0288(6) -0.0008(5)
C1 0.0441(8) 0.0484(8) 0.0478(8) 0.0044(6) 0.0284(7) 0.0042(6)
C2 0.0540(9) 0.0391(8) 0.0680(10) -0.0043(7) 0.0372(8) 0.0002(7)
C3 0.0486(8) 0.0328(7) 0.0561(9) -0.0003(6) 0.0300(7) -0.0056(6)
C4 0.0365(6) 0.0324(6) 0.0334(6) 0.0031(5) 0.0173(5) -0.0008(5)
C5 0.0513(8) 0.0306(7) 0.0423(7) 0.0020(6) 0.0280(6) -0.0007(5)
C6 0.0382(7) 0.0294(6) 0.0329(6) 0.0021(5) 0.0176(5) -0.0016(5)
C7 0.0379(7) 0.0353(7) 0.0342(6) 0.0054(5) 0.0185(5) 0.0009(5)

loop_
_atom_type_symbol
_atom_type_description
_atom_type_scat_dispersion_real
_atom_type_scat_dispersion_imag
_atom_type_scat_source
C C 0.0033 0.0016 'International Tables Vol C Tables 4.2.6.8 and 6.1.1.4'
H H 0.0000 0.0000 'International Tables Vol C Tables 4.2.6.8 and 6.1.1.4'
N N 0.0061 0.0033 'International Tables Vol C Tables 4.2.6.8 and 6.1.1.4'
S S 0.1246 0.1234 'International Tables Vol C Tables 4.2.6.8 and 6.1.1.4'
Cl Cl 0.1484 0.1585 'International Tables Vol C Tables 4.2.6.8 and 6.1.1.4'

loop_
_geom_angle_atom_site_label_1
_geom_angle_atom_site_label_2
_geom_angle_atom_site_label_3
_geom_angle
N2 N1 H1A 106.4(15)
N2 N1 H1B 103.6(14)
H1A N1 H1B 107(2)
C6 N2 C7 108.38(11)
C6 N2 N1 125.86(12)
C7 N2 N1 125.69(12)
C7 N3 N4 113.76(11)
C7 N3 H3A 123.1
N4 N3 H3A 123.1
C6 N4 N3 104.32(12)
C1 N5 C5 123.85(13)
C1 N5 H5A 118.1
C5 N5 H5A 118.1
N5 C1 C2 118.87(14)
N5 C1 H1C 120.6
C2 C1 H1C 120.6
C1 C2 C3 119.57(15)
C1 C2 H2A 120.2
C3 C2 H2A 120.2
C2 C3 C4 120.16(14)
C2 C3 H3B 119.9
C4 C3 H3B 119.9
C5 C4 C3 118.15(13)
C5 C4 C6 122.90(13)
C3 C4 C6 118.94(12)
N5 C5 C4 119.39(14)
N5 C5 H5B 117.2(13)
C4 C5 H5B 123.4(13)
N4 C6 N2 110.35(12)
N4 C6 C4 121.86(12)
N2 C6 C4 127.79(12)
N3 C7 N2 103.17(12)
N3 C7 S1 129.32(11)
N2 C7 S1 127.51(11)

loop_
_geom_bond_atom_site_label_1
_geom_bond_atom_site_label_2
_geom_bond_distance
S1 C7 1.6667(15)
N1 N2 1.4032(16)
N1 H1A 0.87(2)
N1 H1B 0.88(2)
N2 C6 1.3686(17)
N2 C7 1.3703(17)
N3 C7 1.3302(19)
N3 N4 1.3625(17)
N3 H3A 0.8600
N4 C6 1.3029(17)
N5 C1 1.327(2)
N5 C5 1.3339(19)
N5 H5A 0.8600
C1 C2 1.368(2)
C1 H1C 0.9300
C2 C3 1.376(2)
C2 H2A 0.9300
C3 C4 1.391(2)
C3 H3B 0.9300
C4 C5 1.3762(19)
C4 C6 1.4622(19)
C5 H5B 0.874(19)

loop_
_geom_hbond_atom_site_label_D
_geom_hbond_atom_site_label_H
_geom_hbond_atom_site_label_A
_geom_hbond_site_symmetry_A
_geom_hbond_distance_DH
_geom_hbond_distance_HA
_geom_hbond_distance_DA
_geom_hbond_angle_DHA
N3 H3A Cl1 . 0.86 2.21 3.0715(13) 174.9
N5 H5A Cl1 4_655 0.86 2.51 3.1740(14) 134.5
N5 H5A Cl1 2_644 0.86 2.55 3.1999(15) 132.6
N1 H1A S1 3_645 0.87(2) 2.74(2) 3.5381(19) 153.4(18)
N1 H1B Cl1 4 0.88(2) 2.51(2) 3.300(2) 149.5(18)
N1 H1B N4 2_644 0.88(2) 2.69(2) 3.1199(19) 111.7(16)

loop_
_geom_torsion_atom_site_label_1
_geom_torsion_atom_site_label_2
_geom_torsion_atom_site_label_3
_geom_torsion_atom_site_label_4
_geom_torsion
C7 N3 N4 C6 -1.15(17)
C5 N5 C1 C2 -0.1(2)
N5 C1 C2 C3 0.8(3)
C1 C2 C3 C4 -0.7(3)
C2 C3 C4 C5 -0.1(2)
C2 C3 C4 C6 -178.92(15)
C1 N5 C5 C4 -0.8(2)
C3 C4 C5 N5 0.8(2)
C6 C4 C5 N5 179.58(13)
N3 N4 C6 N2 0.25(15)
N3 N4 C6 C4 -179.13(12)
C7 N2 C6 N4 0.67(16)
N1 N2 C6 N4 -176.40(14)
C7 N2 C6 C4 180.00(13)
N1 N2 C6 C4 2.9(2)
C5 C4 C6 N4 -169.13(14)
C3 C4 C6 N4 9.6(2)
C5 C4 C6 N2 11.6(2)
C3 C4 C6 N2 -169.64(14)
N4 N3 C7 N2 1.52(16)
N4 N3 C7 S1 -178.52(11)
C6 N2 C7 N3 -1.28(15)
N1 N2 C7 N3 175.79(14)
C6 N2 C7 S1 178.76(11)
N1 N2 C7 S1 -4.2(2)

loop_
_cod_related_entry_id
_cod_related_entry_database
_cod_related_entry_code
1 ChemSpider 21119745
